data_1558820
loop_
_publ_author_name
'Zhou, Zheng'
'Wei, Zheng'
'Schaub, Tobias A.'
'Jasti, Ramesh'
'Petrukhina, Marina A.'

_publ_section_title
;
 Structural deformation and host--guest properties of doubly-reduced
 cycloparaphenylenes, [n]CPPs2&#x2212; (n = 6, 8, 10, and 12)
;
_journal_name_full 'Chemical Science'
_journal_paper_doi 10.1039/D0SC03072D
_journal_year 2020
_chemical_formula_moiety '2(C28 H40 K O10), 7(C4 H8 O), C72 H48'
_chemical_formula_sum 'C156 H184 K2 O27'
_chemical_formula_weight 2569.22
_space_group_crystal_system triclinic
_space_group_IT_number 2
_space_group_name_Hall '-P 1'
_space_group_name_H-M_alt 'P -1'
_atom_sites_solution_hydrogens geom
_atom_sites_solution_primary dual
_atom_sites_solution_secondary difmap
_audit_creation_date 2020-03-14
_audit_creation_method
;
Olex2 1.2
(compiled 2018.05.29 svn.r3508 for OlexSys, GUI svn.r5506)
;
_audit_update_record
;
2020-05-23 deposited with the CCDC.	2020-07-27 downloaded from the CCDC.
;
_cell_angle_alpha 104.7300(10)
_cell_angle_beta 103.0350(10)
_cell_angle_gamma 108.1510(10)
_cell_formula_units_Z 1
_cell_length_a 13.3620(5)
_cell_length_b 14.3577(5)
_cell_length_c 19.7293(7)
_cell_measurement_reflns_used 9970
_cell_measurement_temperature 100(2)
_cell_measurement_theta_max 24.47
_cell_measurement_theta_min 2.53
_cell_volume 3281.6(2)
_computing_cell_refinement 'SAINT V.8.34A (Bruker AXS Inc., 2013)'
_computing_data_collection 'APEX2 v.2014.9-0 (Bruker AXS Inc., 2014)'
_computing_data_reduction 'SAINT V.8.34A (Bruker AXS Inc., 2013)'
_computing_molecular_graphics
;
OLEX2: a complete structure solution, refinement and analysis program 
O. V. Dolomanov, L. J. Bourhis, R. J. Gildea, J. A. K. Howard and H. Puschmann.
J. Appl. Cryst. (2009). 42, 339-341;
;
_computing_publication_material
;
 APEX2 v.2014.9-0 (Bruker AXS Inc., 2014)
 OLEX2 (Dolomanov et al., 2009)
;
_computing_structure_refinement 'XL-2014/7 (Sheldrick, 2015b)'
_computing_structure_solution 'XT 2014/5 (Sheldrick, 2015a)'
_diffrn_ambient_temperature 100(2)
_diffrn_detector_type 'Pilatus3 \\times 2M detector'
_diffrn_measured_fraction_theta_full 0.934
_diffrn_measured_fraction_theta_max 0.934
_diffrn_measurement_device_type 'Bruker D8 fixed-chi'
_diffrn_measurement_method '\f scans'
_diffrn_radiation_collimation '0.2 mm sinlge-pinhole'
_diffrn_radiation_monochromator 'Silicon 111'
_diffrn_radiation_probe x-ray
_diffrn_radiation_type synchrotron
_diffrn_radiation_wavelength 0.61992
_diffrn_reflns_av_R_equivalents 0.0419
_diffrn_reflns_av_unetI/netI 0.0314
_diffrn_reflns_Laue_measured_fraction_full 0.934
_diffrn_reflns_Laue_measured_fraction_max 0.934
_diffrn_reflns_limit_h_max 14
_diffrn_reflns_limit_h_min -15
_diffrn_reflns_limit_k_max 17
_diffrn_reflns_limit_k_min -17
_diffrn_reflns_limit_l_max 23
_diffrn_reflns_limit_l_min -23
_diffrn_reflns_number 56692
_diffrn_reflns_point_group_measured_fraction_full 0.934
_diffrn_reflns_point_group_measured_fraction_max 0.934
_diffrn_reflns_theta_full 21.647
_diffrn_reflns_theta_max 21.647
_diffrn_reflns_theta_min 0.987
_diffrn_source synchrotron
_diffrn_source_type 'Insertion Device, Station 15 ID-B, APS, Argonne Nat'l Lab'
_diffrn_standards_number 0
_exptl_absorpt_coefficient_mu 0.108
_exptl_absorpt_correction_T_max 0.7309
_exptl_absorpt_correction_T_min 0.6084
_exptl_absorpt_correction_type multi-scan
_exptl_absorpt_process_details
;
SADABS-2016/2 (Bruker,2016/2) was used for absorption 
correction. wR2(int) was 0.1209 before and 0.0611 after 
correction. The Ratio of minimum to maximum transmission 
is 0.8324. The \l/2 correction factor is Not present.
;
_exptl_crystal_colour black
_exptl_crystal_colour_primary black
_exptl_crystal_density_diffrn 1.300
_exptl_crystal_description block
_exptl_crystal_F_000 1374
_exptl_crystal_size_max 0.006
_exptl_crystal_size_mid 0.005
_exptl_crystal_size_min 0.002
_refine_diff_density_max 0.697
_refine_diff_density_min -0.414
_refine_diff_density_rms 0.058
_refine_ls_extinction_method none
_refine_ls_goodness_of_fit_ref 1.066
_refine_ls_hydrogen_treatment constr
_refine_ls_matrix_type full
_refine_ls_number_parameters 721
_refine_ls_number_reflns 10827
_refine_ls_number_restraints 542
_refine_ls_restrained_S_all 1.080
_refine_ls_R_factor_all 0.0852
_refine_ls_R_factor_gt 0.0794
_refine_ls_shift/su_max 0.001
_refine_ls_shift/su_mean 0.000
_refine_ls_structure_factor_coef Fsqd
_refine_ls_weighting_details 'w=1/[\s^2^(Fo^2^)+(0.1521P)^2^+1.4510P] where P=(Fo^2^+2Fc^2^)/3'
_refine_ls_weighting_scheme calc
_refine_ls_wR_factor_gt 0.2462
_refine_ls_wR_factor_ref 0.2534
_reflns_Friedel_coverage 0.000
_reflns_number_gt 9347
_reflns_number_total 10827
_reflns_threshold_expression 'I > 2\s(I)'
_cod_data_source_file d0sc03072d2.cif
_cod_data_source_block 3
_cod_database_code 1558820
_shelx_shelxl_version_number 2018/3
_shelx_space_group_comment
;
The symmetry employed for this shelxl refinement is uniquely defined
by the following loop, which should always be used as a source of
symmetry information in preference to the above space-group names.
They are only intended as comments.
;
_shelx_estimated_absorpt_t_max 1.000
_shelx_estimated_absorpt_t_min 0.999
_olex2_refinement_description
;
1. Fixed Uiso
 At 1.2 times of:
  All C(H) groups, All C(H,H) groups
2. Restrained distances
 O11-C68 = O11-C65
 1.43 with sigma of 0.02
 C67-C68 = C66-C67 = C66-C65
 1.54 with sigma of 0.02
3. Uiso/Uaniso restraints and constraints
C1 \\sim C1 \\sim C2 \\sim C2 \\sim C3 \\sim C3 \\sim C4 \\sim C4 \\sim C5
\\sim C5 \\sim C6 \\sim C6 \\sim C7 \\sim C7 \\sim C8 \\sim C8 \\sim C9 \\sim
C9 \\sim C10 \\sim C10 \\sim C11 \\sim C11 \\sim C12 \\sim C12 \\sim C13 \\sim
C13 \\sim C14 \\sim C14 \\sim C15 \\sim C15 \\sim C16 \\sim C16 \\sim C17 \\sim
C17 \\sim C18 \\sim C18 \\sim C19 \\sim C19 \\sim C20 \\sim C20 \\sim C21 \\sim
C21 \\sim C22 \\sim C22 \\sim C23 \\sim C23 \\sim C24 \\sim C24 \\sim C25 \\sim
C25 \\sim C26 \\sim C26 \\sim C27 \\sim C27 \\sim C28 \\sim C28 \\sim C29 \\sim
C29 \\sim C30 \\sim C30 \\sim C31 \\sim C31 \\sim C32 \\sim C32 \\sim C33 \\sim
C33 \\sim C34 \\sim C34 \\sim C35 \\sim C35 \\sim C36 \\sim C36: within 2A with
sigma of 0.005 and sigma for terminal atoms of 0.02
4. Rigid body (RIGU) restrains
 C1, C1, C2, C2, C3, C3, C4, C4, C5, C5, C6, C6, C7, C7, C8, C8, C9, C9, C10,
 C10, C11, C11, C12, C12, C13, C13, C14, C14, C15, C15, C16, C16, C17, C17, C18,
  C18, C19, C19, C20, C20, C21, C21, C22, C22, C23, C23, C24, C24, C25, C25,
 C26, C26, C27, C27, C28, C28, C29, C29, C30, C30, C31, C31, C32, C32, C33, C33,
  C34, C34, C35, C35, C36, C36
 with sigma for 1-2 distances of 0.004 and sigma for 1-3 distances of 0.004
5.a Secondary CH2 refined with riding coordinates:
 C43(H43A,H43B), C44(H44A,H44B), C45(H45A,H45B), C46(H46A,H46B), C47(H47A,
 H47B), C48(H48A,H48B), C49(H49A,H49B), C50(H50A,H50B), C57(H57A,H57B),
 C58(H58A,H58B), C59(H59A,H59B), C60(H60A,H60B), C61(H61A,H61B), C62(H62A,H62B),
  C63(H63A,H63B), C64(H64A,H64B), C65(H65A,H65B), C66(H66A,H66B), C67(H67A,
 H67B), C68(H68A,H68B)
5.b Aromatic/amide H refined with riding coordinates:
 C38(H38), C39(H39), C40(H40), C41(H41), C52(H52), C53(H53), C54(H54),
 C55(H55), C1(H1), C2(H2), C4(H4), C5(H5), C8(H8), C9(H9), C11(H11), C12(H12),
 C14(H14), C15(H15), C17(H17), C18(H18), C20(H20), C21(H21), C23(H23), C24(H24),
  C26(H26), C27(H27), C29(H29), C30(H30), C32(H32), C33(H33), C35(H35), C36(H36)
;
_olex2_submission_special_instructions 'No special instructions were received'

loop_
_space_group_symop_operation_xyz
'x, y, z'
'-x, -y, -z'

loop_
_atom_site_label
_atom_site_type_symbol
_atom_site_fract_x
_atom_site_fract_y
_atom_site_fract_z
_atom_site_U_iso_or_equiv
_atom_site_adp_type
_atom_site_occupancy
_atom_site_site_symmetry_order
_atom_site_calc_flag
_atom_site_refinement_flags_posn
_atom_site_refinement_flags_adp
_atom_site_refinement_flags_occupancy
_atom_site_disorder_assembly
_atom_site_disorder_group
K1 K 0.13545(5) 1.63343(4) 0.74589(3) 0.0585(2) Uani 1 1 d . . . . .
O1 O 0.09466(16) 1.59185(14) 0.59118(11) 0.0577(4) Uani 1 1 d . . . . .
O2 O -0.07488(17) 1.58151(16) 0.62890(12) 0.0649(5) Uani 1 1 d . . . . .
O3 O -0.0754(2) 1.51949(19) 0.74794(14) 0.0802(6) Uani 1 1 d . . . . .
O4 O 0.0812(2) 1.42543(16) 0.72822(13) 0.0753(6) Uani 1 1 d . . . . .
O5 O 0.24093(17) 1.52399(15) 0.66399(11) 0.0624(5) Uani 1 1 d . . . . .
O6 O 0.36229(18) 1.77271(15) 0.78591(12) 0.0663(5) Uani 1 1 d . . . . .
O7 O 0.22039(18) 1.85141(15) 0.76176(12) 0.0674(5) Uani 1 1 d . . . . .
O8 O 0.0390(2) 1.7742(2) 0.80106(15) 0.0852(7) Uani 1 1 d . . . . .
O9 O 0.1493(2) 1.6834(2) 0.89297(14) 0.0898(7) Uani 1 1 d . . . . .
O10 O 0.3145(2) 1.62012(17) 0.84638(12) 0.0754(6) Uani 1 1 d . . . . .
C37 C 0.0470(2) 1.6569(2) 0.57326(15) 0.0573(6) Uani 1 1 d . . . . .
C38 C 0.0832(3) 1.7232(2) 0.53712(17) 0.0656(7) Uani 1 1 d . . . . .
H38 H 0.146731 1.727213 0.522197 0.079 Uiso 1 1 calc R . . . .
C39 C 0.0238(3) 1.7857(2) 0.52248(19) 0.0756(9) Uani 1 1 d . . . . .
H39 H 0.047611 1.832587 0.497506 0.091 Uiso 1 1 calc R . . . .
C40 C -0.0667(3) 1.7793(3) 0.5438(2) 0.0795(9) Uani 1 1 d . . . . .
H40 H -0.106144 1.821522 0.533190 0.095 Uiso 1 1 calc R . . . .
C41 C -0.1023(3) 1.7140(3) 0.57998(18) 0.0718(8) Uani 1 1 d . . . . .
H41 H -0.165580 1.711187 0.595000 0.086 Uiso 1 1 calc R . . . .
C42 C -0.0465(3) 1.6515(2) 0.59500(16) 0.0621(7) Uani 1 1 d . . . . .
C43 C -0.1641(3) 1.5756(3) 0.6583(2) 0.0798(9) Uani 1 1 d . . . . .
H43A H -0.234352 1.558151 0.618617 0.096 Uiso 1 1 calc R . . . .
H43B H -0.146622 1.643029 0.697187 0.096 Uiso 1 1 calc R . . . .
C44 C -0.1743(3) 1.4916(3) 0.6902(2) 0.0883(11) Uani 1 1 d . . . . .
H44A H -0.237700 1.480513 0.709490 0.106 Uiso 1 1 calc R . . . .
H44B H -0.188915 1.425359 0.651170 0.106 Uiso 1 1 calc R . . . .
C45 C -0.0665(4) 1.4360(3) 0.7710(2) 0.0940(12) Uani 1 1 d . . . . .
H45A H -0.139916 1.393550 0.772239 0.113 Uiso 1 1 calc R . . . .
H45B H -0.012531 1.464934 0.822087 0.113 Uiso 1 1 calc R . . . .
C46 C -0.0293(3) 1.3668(3) 0.7211(2) 0.0865(10) Uani 1 1 d . . . . .
H46A H -0.032940 1.304853 0.735360 0.104 Uiso 1 1 calc R . . . .
H46B H -0.078383 1.342380 0.668933 0.104 Uiso 1 1 calc R . . . .
C47 C 0.1209(3) 1.3691(3) 0.6777(2) 0.0810(9) Uani 1 1 d . . . . .
H47A H 0.070393 1.347232 0.626251 0.097 Uiso 1 1 calc R . . . .
H47B H 0.121096 1.305367 0.688244 0.097 Uiso 1 1 calc R . . . .
C48 C 0.2347(3) 1.4349(3) 0.68453(19) 0.0754(9) Uani 1 1 d . . . . .
H48A H 0.283677 1.458669 0.736618 0.090 Uiso 1 1 calc R . . . .
H48B H 0.263486 1.391946 0.652823 0.090 Uiso 1 1 calc R . . . .
C49 C 0.2088(3) 1.4995(2) 0.58636(16) 0.0632(7) Uani 1 1 d . . . . .
H49A H 0.140443 1.434469 0.561572 0.076 Uiso 1 1 calc R . . . .
H49B H 0.268797 1.487914 0.568201 0.076 Uiso 1 1 calc R . . . .
C50 C 0.1875(2) 1.5873(2) 0.56840(16) 0.0592(6) Uani 1 1 d . . . . .
H50A H 0.253626 1.653799 0.595645 0.071 Uiso 1 1 calc R . . . .
H50B H 0.169698 1.574061 0.514457 0.071 Uiso 1 1 calc R . . . .
C51 C 0.3753(3) 1.8282(2) 0.73960(17) 0.0637(7) Uani 1 1 d . . . . .
C52 C 0.4560(3) 1.8422(3) 0.7068(2) 0.0771(9) Uani 1 1 d . . . . .
H52 H 0.507942 1.810133 0.713984 0.093 Uiso 1 1 calc R . . . .
C53 C 0.4608(4) 1.9040(3) 0.6630(2) 0.0962(12) Uani 1 1 d . . . . .
H53 H 0.516714 1.914376 0.640046 0.115 Uiso 1 1 calc R . . . .
C54 C 0.3867(4) 1.9497(3) 0.6524(2) 0.0988(12) Uani 1 1 d . . . . .
H54 H 0.392915 1.994007 0.623814 0.119 Uiso 1 1 calc R . . . .
C55 C 0.3022(3) 1.9323(3) 0.68305(19) 0.0776(9) Uani 1 1 d . . . . .
H55 H 0.248237 1.961690 0.673603 0.093 Uiso 1 1 calc R . . . .
C56 C 0.2970(3) 1.8724(2) 0.72694(17) 0.0639(7) Uani 1 1 d . . . . .
C57 C 0.1385(3) 1.8953(3) 0.7545(2) 0.0782(9) Uani 1 1 d . . . . .
H57A H 0.081034 1.858586 0.704546 0.094 Uiso 1 1 calc R . . . .
H57B H 0.173427 1.970400 0.761561 0.094 Uiso 1 1 calc R . . . .
C58 C 0.0876(4) 1.8819(3) 0.8130(2) 0.0911(11) Uani 1 1 d . . . . .
H58A H 0.145573 1.919081 0.862742 0.109 Uiso 1 1 calc R . . . .
H58B H 0.029980 1.911861 0.810882 0.109 Uiso 1 1 calc R . . . .
C59 C 0.0147(4) 1.7548(4) 0.8641(3) 0.1043(14) Uani 1 1 d . . . . .
H59A H -0.043755 1.683609 0.847704 0.125 Uiso 1 1 calc R . . . .
H59B H -0.015321 1.805380 0.886417 0.125 Uiso 1 1 calc R . . . .
C60 C 0.1157(5) 1.7639(4) 0.9220(2) 0.1062(14) Uani 1 1 d . . . . .
H60A H 0.176951 1.832821 0.935883 0.127 Uiso 1 1 calc R . . . .
H60B H 0.097420 1.758248 0.967090 0.127 Uiso 1 1 calc R . . . .
C61 C 0.2491(4) 1.6915(4) 0.9434(2) 0.1064(14) Uani 1 1 d . . . . .
H61A H 0.236655 1.684954 0.989826 0.128 Uiso 1 1 calc R . . . .
H61B H 0.309433 1.760521 0.955861 0.128 Uiso 1 1 calc R . . . .
C62 C 0.2812(4) 1.6071(4) 0.9078(2) 0.0996(13) Uani 1 1 d . . . . .
H62A H 0.343410 1.605032 0.944903 0.120 Uiso 1 1 calc R . . . .
H62B H 0.217144 1.539157 0.890819 0.120 Uiso 1 1 calc R . . . .
C63 C 0.4249(3) 1.6954(3) 0.8673(2) 0.0777(9) Uani 1 1 d . . . . .
H63A H 0.479556 1.665170 0.883026 0.093 Uiso 1 1 calc R . . . .
H63B H 0.437964 1.757457 0.909621 0.093 Uiso 1 1 calc R . . . .
C64 C 0.4392(3) 1.7260(2) 0.8037(2) 0.0702(8) Uani 1 1 d . . . . .
H64A H 0.516509 1.776395 0.816418 0.084 Uiso 1 1 calc R . . . .
H64B H 0.424153 1.663829 0.760863 0.084 Uiso 1 1 calc R . . . .
O11 O 1.7327(2) 1.2424(2) 0.55559(19) 0.1032(9) Uani 1 1 d D . . . .
C65 C 1.6244(3) 1.2368(4) 0.5480(3) 0.0965(12) Uani 1 1 d D . . . .
H65A H 1.574727 1.197925 0.495840 0.116 Uiso 1 1 calc R . . . .
H65B H 1.623677 1.307731 0.563651 0.116 Uiso 1 1 calc R . . . .
C66 C 1.5886(7) 1.1811(8) 0.5968(7) 0.223(5) Uani 1 1 d D . . . .
H66A H 1.512834 1.125476 0.570755 0.268 Uiso 1 1 calc R . . . .
H66B H 1.588077 1.230010 0.642099 0.268 Uiso 1 1 calc R . . . .
C67 C 1.6723(8) 1.1350(6) 0.6159(5) 0.179(3) Uani 1 1 d D . . . .
H67A H 1.720872 1.171188 0.668538 0.215 Uiso 1 1 calc R . . . .
H67B H 1.635371 1.059413 0.606622 0.215 Uiso 1 1 calc R . . . .
C68 C 1.7354(4) 1.1529(4) 0.5658(3) 0.1094(14) Uani 1 1 d D . . . .
H68A H 1.813242 1.161194 0.588062 0.131 Uiso 1 1 calc R . . . .
H68B H 1.700582 1.093584 0.517904 0.131 Uiso 1 1 calc R . . . .
C1 C 0.5407(3) 1.6144(3) 0.6449(3) 0.0996(11) Uani 1 1 d . U . . .
H1 H 0.481519 1.549435 0.633839 0.119 Uiso 1 1 calc R . . . .
C2 C 0.5447(4) 1.6580(4) 0.5911(3) 0.1082(12) Uani 1 1 d . U . . .
H2 H 0.486671 1.624425 0.544375 0.130 Uiso 1 1 calc R . . . .
C3 C 0.6329(3) 1.7515(3) 0.6036(3) 0.0920(10) Uani 1 1 d . U . . .
C4 C 0.7072(4) 1.8026(3) 0.6755(3) 0.1041(12) Uani 1 1 d . U . . .
H4 H 0.763253 1.869872 0.687552 0.125 Uiso 1 1 calc R . . . .
C5 C 0.7026(3) 1.7590(3) 0.7308(3) 0.0981(11) Uani 1 1 d . U . . .
H5 H 0.756123 1.796033 0.779169 0.118 Uiso 1 1 calc R . . . .
C6 C 0.6212(3) 1.6626(3) 0.7158(3) 0.1020(11) Uani 1 1 d . U . . .
C7 C 0.6301(3) 1.6048(3) 0.7674(3) 0.0975(10) Uani 1 1 d . U . . .
C8 C 0.5603(4) 1.5033(4) 0.7471(4) 0.1280(15) Uani 1 1 d . U . . .
H8 H 0.493464 1.474725 0.705891 0.154 Uiso 1 1 calc R . . . .
C9 C 0.5853(4) 1.4407(4) 0.7859(3) 0.1233(14) Uani 1 1 d . U . . .
H9 H 0.533910 1.370600 0.771613 0.148 Uiso 1 1 calc R . . . .
C10 C 0.6823(4) 1.4777(4) 0.8443(3) 0.1106(12) Uani 1 1 d . U . . .
C11 C 0.7433(4) 1.5819(4) 0.8710(3) 0.1086(12) Uani 1 1 d . U . . .
H11 H 0.805463 1.612242 0.915556 0.130 Uiso 1 1 calc R . . . .
C12 C 0.7157(4) 1.6438(4) 0.8341(3) 0.1141(13) Uani 1 1 d . U . . .
H12 H 0.757508 1.717279 0.855360 0.137 Uiso 1 1 calc R . . . .
C13 C 0.7266(4) 1.4052(4) 0.8687(2) 0.1026(11) Uani 1 1 d . U . . .
C14 C 0.6778(5) 1.2976(4) 0.8287(3) 0.1162(13) Uani 1 1 d . U . . .
H14 H 0.601188 1.266777 0.799031 0.139 Uiso 1 1 calc R . . . .
C15 C 0.7375(4) 1.2351(4) 0.8310(3) 0.1124(13) Uani 1 1 d . U . . .
H15 H 0.702199 1.162350 0.802884 0.135 Uiso 1 1 calc R . . . .
C16 C 0.8483(5) 1.2782(4) 0.8742(2) 0.1112(12) Uani 1 1 d . U . . .
C17 C 0.8898(5) 1.3747(4) 0.9238(3) 0.1162(13) Uani 1 1 d . U . . .
H17 H 0.960235 1.399838 0.961335 0.139 Uiso 1 1 calc R . . . .
C18 C 0.8300(5) 1.4398(5) 0.9212(3) 0.1242(14) Uani 1 1 d . U . . .
H18 H 0.861756 1.508989 0.956412 0.149 Uiso 1 1 calc R . . . .
C19 C 0.9236(4) 1.2238(4) 0.8571(2) 0.1050(11) Uani 1 1 d . U . . .
C20 C 0.8836(5) 1.1268(4) 0.8035(3) 0.1179(14) Uani 1 1 d . U . . .
H20 H 0.807501 1.081938 0.790097 0.141 Uiso 1 1 calc R . . . .
C21 C 0.9507(4) 1.0923(3) 0.7683(3) 0.1081(12) Uani 1 1 d . U . . .
H21 H 0.920219 1.024703 0.731167 0.130 Uiso 1 1 calc R . . . .
C22 C 1.0629(4) 1.1562(3) 0.7872(3) 0.1089(11) Uani 1 1 d . U . . .
C23 C 1.1057(5) 1.2458(4) 0.8490(3) 0.1160(13) Uani 1 1 d . U . . .
H23 H 1.184027 1.285313 0.868828 0.139 Uiso 1 1 calc R . . . .
C24 C 1.0365(5) 1.2794(4) 0.8828(3) 0.1208(14) Uani 1 1 d . U . . .
H24 H 1.068159 1.342309 0.924681 0.145 Uiso 1 1 calc R . . . .
C25 C 1.1260(4) 1.1367(3) 0.7367(2) 0.0936(10) Uani 1 1 d . U . . .
C26 C 1.0706(4) 1.0726(3) 0.6621(3) 0.0988(11) Uani 1 1 d . U . . .
H26 H 0.993839 1.028526 0.646679 0.119 Uiso 1 1 calc R . . . .
C27 C 1.1244(3) 1.0718(3) 0.6107(3) 0.0896(10) Uani 1 1 d . U . . .
H27 H 1.085573 1.025186 0.560908 0.108 Uiso 1 1 calc R . . . .
C28 C 1.2353(4) 1.1385(3) 0.6307(3) 0.0961(10) Uani 1 1 d . U . . .
C29 C 1.2919(4) 1.1947(3) 0.7050(3) 0.0981(11) Uani 1 1 d . U . . .
H29 H 1.369698 1.235428 0.720705 0.118 Uiso 1 1 calc R . . . .
C30 C 1.2386(4) 1.1934(3) 0.7575(3) 0.1054(12) Uani 1 1 d . U . . .
H30 H 1.280471 1.232185 0.808518 0.127 Uiso 1 1 calc R . . . .
C31 C 1.2835(3) 1.1556(3) 0.5735(3) 0.0908(10) Uani 1 1 d . U . . .
C32 C 1.2463(4) 1.0845(3) 0.5024(3) 0.1010(11) Uani 1 1 d . U . . .
H32 H 1.197368 1.014649 0.492005 0.121 Uiso 1 1 calc R . . . .
C33 C 1.2782(3) 1.1119(3) 0.4447(3) 0.0977(11) Uani 1 1 d . U . . .
H33 H 1.250870 1.060472 0.396477 0.117 Uiso 1 1 calc R . . . .
C34 C 1.3484(3) 1.2118(3) 0.4572(3) 0.1013(12) Uani 1 1 d . U . . .
C35 C 1.3922(3) 1.2823(3) 0.5295(3) 0.0929(10) Uani 1 1 d . U . . .
H35 H 1.444007 1.351103 0.540044 0.111 Uiso 1 1 calc R . . . .
C36 C 1.3628(4) 1.2556(3) 0.5861(3) 0.1004(11) Uani 1 1 d . U . . .
H36 H 1.396513 1.305536 0.635120 0.120 Uiso 1 1 calc R . . . .

loop_
_atom_site_aniso_label
_atom_site_aniso_U_11
_atom_site_aniso_U_22
_atom_site_aniso_U_33
_atom_site_aniso_U_23
_atom_site_aniso_U_13
_atom_site_aniso_U_12
K1 0.0560(4) 0.0569(3) 0.0626(4) 0.0228(3) 0.0201(3) 0.0202(3)
O1 0.0548(12) 0.0611(10) 0.0700(11) 0.0301(9) 0.0252(9) 0.0301(9)
O2 0.0518(13) 0.0725(12) 0.0780(12) 0.0280(10) 0.0256(10) 0.0299(9)
O3 0.0638(16) 0.0844(15) 0.0888(15) 0.0337(12) 0.0306(12) 0.0178(11)
O4 0.0768(16) 0.0608(11) 0.0834(14) 0.0325(10) 0.0208(12) 0.0188(10)
O5 0.0596(13) 0.0581(10) 0.0661(11) 0.0177(9) 0.0122(9) 0.0281(9)
O6 0.0603(13) 0.0632(11) 0.0845(13) 0.0371(10) 0.0213(10) 0.0289(9)
O7 0.0600(13) 0.0601(11) 0.0843(13) 0.0288(10) 0.0152(10) 0.0295(9)
O8 0.0821(18) 0.0841(15) 0.0935(16) 0.0227(12) 0.0373(14) 0.0387(13)
O9 0.099(2) 0.0974(17) 0.0742(14) 0.0283(13) 0.0384(14) 0.0351(15)
O10 0.0783(16) 0.0737(13) 0.0734(13) 0.0367(11) 0.0186(11) 0.0244(11)
C37 0.0521(17) 0.0516(13) 0.0634(15) 0.0180(11) 0.0100(12) 0.0225(12)
C38 0.064(2) 0.0550(14) 0.0708(17) 0.0229(13) 0.0131(14) 0.0195(13)
C39 0.085(3) 0.0509(15) 0.0800(19) 0.0253(14) 0.0105(17) 0.0234(15)
C40 0.079(3) 0.0639(17) 0.086(2) 0.0161(16) 0.0057(18) 0.0394(17)
C41 0.066(2) 0.0695(17) 0.0753(18) 0.0152(15) 0.0121(15) 0.0375(15)
C42 0.0545(18) 0.0604(15) 0.0642(15) 0.0129(12) 0.0110(13) 0.0267(13)
C43 0.049(2) 0.095(2) 0.095(2) 0.0270(19) 0.0298(17) 0.0290(16)
C44 0.064(2) 0.093(2) 0.106(3) 0.035(2) 0.042(2) 0.0177(18)
C45 0.082(3) 0.090(2) 0.107(3) 0.053(2) 0.037(2) 0.0092(19)
C46 0.082(3) 0.0688(19) 0.100(2) 0.0421(18) 0.025(2) 0.0127(17)
C47 0.095(3) 0.0558(16) 0.087(2) 0.0272(15) 0.0171(19) 0.0292(17)
C48 0.080(2) 0.0687(18) 0.0793(19) 0.0267(15) 0.0120(16) 0.0413(17)
C49 0.0557(19) 0.0651(16) 0.0697(16) 0.0179(13) 0.0179(14) 0.0314(14)
C50 0.0478(17) 0.0643(15) 0.0662(15) 0.0207(13) 0.0200(13) 0.0237(12)
C51 0.065(2) 0.0542(14) 0.0722(17) 0.0268(13) 0.0174(14) 0.0233(13)
C52 0.076(2) 0.0725(19) 0.096(2) 0.0388(17) 0.0330(19) 0.0349(17)
C53 0.108(3) 0.102(3) 0.109(3) 0.059(2) 0.055(3) 0.048(2)
C54 0.131(4) 0.090(2) 0.100(3) 0.058(2) 0.043(3) 0.051(3)
C55 0.086(3) 0.0694(18) 0.083(2) 0.0363(16) 0.0179(18) 0.0367(17)
C56 0.065(2) 0.0514(14) 0.0715(17) 0.0217(12) 0.0137(14) 0.0240(13)
C57 0.076(2) 0.0666(18) 0.090(2) 0.0210(16) 0.0149(18) 0.0403(17)
C58 0.098(3) 0.083(2) 0.102(3) 0.024(2) 0.034(2) 0.053(2)
C59 0.118(4) 0.109(3) 0.110(3) 0.035(2) 0.072(3) 0.055(3)
C60 0.134(4) 0.112(3) 0.085(2) 0.030(2) 0.056(3) 0.052(3)
C61 0.110(4) 0.144(4) 0.064(2) 0.044(2) 0.025(2) 0.045(3)
C62 0.104(3) 0.122(3) 0.091(3) 0.067(2) 0.031(2) 0.045(3)
C63 0.067(2) 0.0753(19) 0.085(2) 0.0366(17) 0.0097(16) 0.0246(16)
C64 0.0556(19) 0.0656(17) 0.094(2) 0.0374(16) 0.0153(15) 0.0286(14)
O11 0.076(2) 0.0885(17) 0.141(2) 0.0305(16) 0.0399(17) 0.0315(14)
C65 0.066(3) 0.096(3) 0.128(3) 0.051(2) 0.026(2) 0.028(2)
C66 0.152(6) 0.308(11) 0.426(15) 0.294(12) 0.193(9) 0.168(7)
C67 0.283(9) 0.201(7) 0.223(7) 0.157(6) 0.160(7) 0.191(7)
C68 0.082(3) 0.092(3) 0.161(4) 0.047(3) 0.043(3) 0.039(2)
C1 0.055(2) 0.080(2) 0.128(3) 0.0007(18) 0.0210(18) 0.0163(15)
C2 0.062(2) 0.089(2) 0.132(3) 0.001(2) 0.016(2) 0.0180(17)
C3 0.0526(19) 0.0726(18) 0.124(2) 0.0008(17) 0.0185(17) 0.0255(14)
C4 0.062(2) 0.080(2) 0.132(3) 0.0001(19) 0.0171(19) 0.0208(16)
C5 0.055(2) 0.080(2) 0.124(3) -0.0038(18) 0.0216(18) 0.0190(15)
C6 0.0567(19) 0.0858(19) 0.130(2) -0.0025(17) 0.0235(17) 0.0224(15)
C7 0.0523(19) 0.0848(19) 0.125(2) 0.0014(17) 0.0292(16) 0.0168(14)
C8 0.076(2) 0.099(2) 0.155(3) 0.017(2) 0.003(2) 0.012(2)
C9 0.075(2) 0.103(3) 0.140(3) 0.025(2) 0.012(2) -0.001(2)
C10 0.080(2) 0.109(2) 0.106(2) 0.0134(19) 0.0345(17) 0.0073(18)
C11 0.087(2) 0.103(2) 0.096(2) 0.0078(19) 0.0300(19) 0.0072(19)
C12 0.084(2) 0.095(2) 0.120(3) 0.005(2) 0.025(2) 0.0117(19)
C13 0.080(2) 0.111(2) 0.0857(19) 0.0265(17) 0.0303(16) 0.0022(17)
C14 0.088(3) 0.116(3) 0.108(2) 0.037(2) 0.030(2) -0.004(2)
C15 0.093(3) 0.106(3) 0.106(2) 0.042(2) 0.027(2) -0.0028(19)
C16 0.105(2) 0.110(2) 0.0862(19) 0.0401(17) 0.0196(18) 0.0052(19)
C17 0.103(3) 0.120(3) 0.083(2) 0.024(2) 0.009(2) 0.014(2)
C18 0.102(3) 0.128(3) 0.093(2) 0.013(2) 0.016(2) 0.012(2)
C19 0.106(2) 0.099(2) 0.0849(19) 0.0439(16) 0.0141(18) 0.0118(18)
C20 0.115(3) 0.095(2) 0.105(2) 0.0405(19) 0.015(2) 0.004(2)
C21 0.108(3) 0.077(2) 0.108(2) 0.0404(18) 0.010(2) 0.0089(18)
C22 0.105(2) 0.0791(18) 0.109(2) 0.0325(17) -0.0033(18) 0.0205(17)
C23 0.103(3) 0.101(2) 0.100(2) 0.025(2) -0.003(2) 0.017(2)
C24 0.112(3) 0.106(2) 0.099(2) 0.027(2) 0.001(2) 0.016(2)
C25 0.091(2) 0.0602(15) 0.105(2) 0.0322(15) -0.0076(17) 0.0233(14)
C26 0.091(2) 0.0619(16) 0.114(2) 0.0265(17) -0.0071(18) 0.0231(16)
C27 0.081(2) 0.0556(15) 0.108(2) 0.0247(15) -0.0074(17) 0.0277(14)
C28 0.080(2) 0.0612(15) 0.120(2) 0.0164(15) -0.0082(17) 0.0347(14)
C29 0.082(2) 0.0635(16) 0.119(2) 0.0199(17) -0.0104(18) 0.0307(16)
C30 0.092(2) 0.0709(18) 0.115(2) 0.0205(18) -0.0144(19) 0.0269(17)
C31 0.0671(19) 0.0597(15) 0.121(2) 0.0106(15) -0.0023(16) 0.0334(13)
C32 0.068(2) 0.0696(18) 0.130(3) 0.0058(18) -0.0020(19) 0.0311(15)
C33 0.064(2) 0.0700(17) 0.125(3) -0.0034(18) 0.0060(18) 0.0306(15)
C34 0.057(2) 0.0801(19) 0.132(3) 0.0002(19) 0.0064(18) 0.0290(15)
C35 0.0557(19) 0.0696(17) 0.123(2) 0.0046(17) 0.0062(17) 0.0260(14)
C36 0.067(2) 0.0765(18) 0.123(2) 0.0039(18) 0.0012(18) 0.0286(15)

loop_
_atom_type_symbol
_atom_type_description
_atom_type_scat_dispersion_real
_atom_type_scat_dispersion_imag
_atom_type_scat_source
C C 0.0023 0.0012 'International Tables Vol C Tables 4.2.6.8 and 6.1.1.4'
H H 0.0000 0.0000 'International Tables Vol C Tables 4.2.6.8 and 6.1.1.4'
K K 0.1651 0.1919 'International Tables Vol C Tables 4.2.6.8 and 6.1.1.4'
O O 0.0083 0.0045 'International Tables Vol C Tables 4.2.6.8 and 6.1.1.4'

loop_
_geom_angle_atom_site_label_1
_geom_angle_atom_site_label_2
_geom_angle_atom_site_label_3
_geom_angle
_geom_angle_site_symmetry_1
_geom_angle_site_symmetry_3
_geom_angle_publ_flag
O1 K1 O2 51.41(5) . . ?
O1 K1 O5 57.23(5) . . ?
O1 K1 O6 93.51(6) . . ?
O1 K1 O7 85.83(6) . . ?
O3 K1 O1 101.68(7) . . ?
O3 K1 O2 56.37(7) . . ?
O3 K1 O5 118.53(7) . . ?
O3 K1 O6 164.49(7) . . ?
O3 K1 O7 125.58(7) . . ?
O3 K1 O8 70.74(8) . . ?
O3 K1 O10 114.05(7) . . ?
O4 K1 O1 92.28(6) . . ?
O4 K1 O2 90.94(7) . . ?
O4 K1 O3 62.19(8) . . ?
O4 K1 O5 62.19(7) . . ?
O4 K1 O6 120.84(7) . . ?
O4 K1 O7 172.22(7) . . ?
O4 K1 O8 131.14(8) . . ?
O4 K1 O9 91.51(8) . . ?
O4 K1 O10 72.61(7) . . ?
O5 K1 O2 101.13(6) . . ?
O5 K1 O7 110.72(6) . . ?
O6 K1 O2 135.28(6) . . ?
O6 K1 O5 72.54(6) . . ?
O6 K1 O7 51.88(6) . . ?
O7 K1 O2 93.76(6) . . ?
O8 K1 O1 109.84(7) . . ?
O8 K1 O2 72.72(7) . . ?
O8 K1 O5 164.25(7) . . ?
O8 K1 O6 101.27(7) . . ?
O8 K1 O7 56.40(7) . . ?
O9 K1 O1 171.54(8) . . ?
O9 K1 O2 120.98(8) . . ?
O9 K1 O3 73.51(8) . . ?
O9 K1 O5 131.12(8) . . ?
O9 K1 O6 91.03(8) . . ?
O9 K1 O7 91.38(7) . . ?
O9 K1 O8 62.19(8) . . ?
O9 K1 O10 61.98(8) . . ?
O10 K1 O1 126.43(6) . . ?
O10 K1 O2 163.52(7) . . ?
O10 K1 O5 70.70(6) . . ?
O10 K1 O6 57.28(6) . . ?
O10 K1 O7 102.49(6) . . ?
O10 K1 O8 118.76(8) . . ?
C37 O1 K1 106.53(15) . . ?
C37 O1 C50 118.8(2) . . ?
C50 O1 K1 113.76(16) . . ?
C42 O2 K1 103.57(16) . . ?
C42 O2 C43 119.0(2) . . ?
C43 O2 K1 111.32(19) . . ?
C44 O3 K1 122.84(19) . . ?
C44 O3 C45 114.1(3) . . ?
C45 O3 K1 106.8(2) . . ?
C46 O4 K1 116.8(2) . . ?
C46 O4 C47 112.1(3) . . ?
C47 O4 K1 116.37(18) . . ?
C48 O5 K1 107.69(18) . . ?
C49 O5 K1 118.77(15) . . ?
C49 O5 C48 112.5(2) . . ?
C51 O6 K1 111.69(17) . . ?
C51 O6 C64 118.6(2) . . ?
C64 O6 K1 112.87(17) . . ?
C56 O7 K1 111.15(15) . . ?
C56 O7 C57 119.3(2) . . ?
C57 O7 K1 114.65(19) . . ?
C58 O8 K1 121.9(2) . . ?
C58 O8 C59 112.6(3) . . ?
C59 O8 K1 107.0(2) . . ?
C60 O9 K1 117.0(2) . . ?
C60 O9 C61 111.7(4) . . ?
C61 O9 K1 116.2(2) . . ?
C62 O10 K1 107.2(2) . . ?
C62 O10 C63 113.3(3) . . ?
C63 O10 K1 120.09(17) . . ?
O1 C37 C38 125.4(3) . . ?
O1 C37 C42 114.1(2) . . ?
C38 C37 C42 120.5(3) . . ?
C37 C38 C39 118.4(3) . . ?
C40 C39 C38 120.4(3) . . ?
C41 C40 C39 121.3(3) . . ?
C40 C41 C42 119.9(3) . . ?
O2 C42 C37 114.7(2) . . ?
O2 C42 C41 125.7(3) . . ?
C41 C42 C37 119.6(3) . . ?
O2 C43 C44 105.3(3) . . ?
O3 C44 C43 109.7(3) . . ?
O3 C45 C46 112.6(3) . . ?
O4 C46 C45 107.9(3) . . ?
O4 C47 C48 110.3(3) . . ?
O5 C48 C47 113.6(3) . . ?
O5 C49 C50 109.1(2) . . ?
O1 C50 C49 105.4(2) . . ?
O6 C51 C52 125.7(3) . . ?
O6 C51 C56 113.9(3) . . ?
C52 C51 C56 120.3(3) . . ?
C51 C52 C53 119.0(3) . . ?
C54 C53 C52 120.7(4) . . ?
C53 C54 C55 120.5(3) . . ?
C56 C55 C54 119.4(3) . . ?
O7 C56 C51 114.6(3) . . ?
O7 C56 C55 125.3(3) . . ?
C55 C56 C51 120.0(3) . . ?
O7 C57 C58 106.3(3) . . ?
O8 C58 C57 108.7(3) . . ?
O8 C59 C60 112.5(4) . . ?
O9 C60 C59 108.8(4) . . ?
O9 C61 C62 108.4(4) . . ?
O10 C62 C61 112.6(3) . . ?
O10 C63 C64 108.8(3) . . ?
O6 C64 C63 107.4(3) . . ?
C68 O11 C65 106.4(3) . . ?
O11 C65 C66 104.9(4) . . ?
C65 C66 C67 105.3(5) . . ?
C68 C67 C66 102.4(5) . . ?
O11 C68 C67 105.5(4) . . ?
C2 C1 C6 122.0(4) . . ?
C1 C2 C3 121.2(5) . . ?
C2 C3 C34 122.0(4) . 2_786 ?
C4 C3 C2 116.2(5) . . ?
C4 C3 C34 121.6(4) . 2_786 ?
C3 C4 C5 122.4(4) . . ?
C6 C5 C4 120.5(5) . . ?
C1 C6 C7 121.0(4) . . ?
C5 C6 C1 117.2(5) . . ?
C5 C6 C7 120.9(5) . . ?
C8 C7 C6 120.8(5) . . ?
C8 C7 C12 115.4(6) . . ?
C12 C7 C6 123.4(4) . . ?
C7 C8 C9 120.9(5) . . ?
C10 C9 C8 121.5(5) . . ?
C9 C10 C13 120.9(5) . . ?
C11 C10 C9 117.1(6) . . ?
C11 C10 C13 121.3(5) . . ?
C10 C11 C12 120.1(5) . . ?
C11 C12 C7 123.1(5) . . ?
C14 C13 C10 121.3(5) . . ?
C18 C13 C10 122.1(5) . . ?
C18 C13 C14 115.1(6) . . ?
C15 C14 C13 121.9(5) . . ?
C14 C15 C16 119.9(5) . . ?
C15 C16 C19 119.9(5) . . ?
C17 C16 C15 118.7(6) . . ?
C17 C16 C19 120.8(5) . . ?
C16 C17 C18 120.6(5) . . ?
C13 C18 C17 121.3(5) . . ?
C20 C19 C16 121.9(5) . . ?
C24 C19 C16 119.5(5) . . ?
C24 C19 C20 117.1(6) . . ?
C19 C20 C21 121.9(5) . . ?
C20 C21 C22 120.3(5) . . ?
C21 C22 C25 120.8(4) . . ?
C23 C22 C21 116.7(6) . . ?
C23 C22 C25 121.9(5) . . ?
C22 C23 C24 121.1(6) . . ?
C19 C24 C23 121.4(5) . . ?
C26 C25 C22 120.8(4) . . ?
C30 C25 C22 121.1(4) . . ?
C30 C25 C26 117.2(5) . . ?
C27 C26 C25 121.6(5) . . ?
C26 C27 C28 120.7(4) . . ?
C27 C28 C31 120.0(4) . . ?
C29 C28 C27 117.4(5) . . ?
C29 C28 C31 122.3(4) . . ?
C28 C29 C30 121.8(5) . . ?
C25 C30 C29 120.7(4) . . ?
C32 C31 C28 124.2(4) . . ?
C32 C31 C36 115.6(5) . . ?
C36 C31 C28 119.6(4) . . ?
C31 C32 C33 122.2(4) . . ?
C34 C33 C32 120.8(4) . . ?
C33 C34 C3 122.3(4) . 2_786 ?
C33 C34 C35 117.6(5) . . ?
C35 C34 C3 119.7(4) . 2_786 ?
C36 C35 C34 121.7(4) . . ?
C35 C36 C31 121.7(4) . . ?

loop_
_geom_bond_atom_site_label_1
_geom_bond_atom_site_label_2
_geom_bond_distance
_geom_bond_site_symmetry_2
_geom_bond_publ_flag
K1 O1 2.8444(19) . ?
K1 O2 2.945(2) . ?
K1 O3 2.798(2) . ?
K1 O4 2.752(2) . ?
K1 O5 2.861(2) . ?
K1 O6 2.855(2) . ?
K1 O7 2.883(2) . ?
K1 O8 2.841(2) . ?
K1 O9 2.754(2) . ?
K1 O10 2.833(2) . ?
O1 C37 1.356(3) . ?
O1 C50 1.426(3) . ?
O2 C42 1.348(4) . ?
O2 C43 1.428(4) . ?
O3 C44 1.400(5) . ?
O3 C45 1.415(5) . ?
O4 C46 1.407(4) . ?
O4 C47 1.422(4) . ?
O5 C48 1.421(4) . ?
O5 C49 1.410(4) . ?
O6 C51 1.362(3) . ?
O6 C64 1.420(4) . ?
O7 C56 1.357(4) . ?
O7 C57 1.421(4) . ?
O8 C58 1.410(5) . ?
O8 C59 1.425(5) . ?
O9 C60 1.403(5) . ?
O9 C61 1.423(5) . ?
O10 C62 1.416(4) . ?
O10 C63 1.422(4) . ?
C37 C38 1.365(4) . ?
C37 C42 1.396(4) . ?
C38 C39 1.410(5) . ?
C39 C40 1.353(5) . ?
C40 C41 1.353(5) . ?
C41 C42 1.379(4) . ?
C43 C44 1.481(5) . ?
C45 C46 1.495(6) . ?
C47 C48 1.474(5) . ?
C49 C50 1.484(4) . ?
C51 C52 1.366(5) . ?
C51 C56 1.392(4) . ?
C52 C53 1.385(5) . ?
C53 C54 1.355(6) . ?
C54 C55 1.382(6) . ?
C55 C56 1.365(4) . ?
C57 C58 1.490(6) . ?
C59 C60 1.504(7) . ?
C61 C62 1.475(7) . ?
C63 C64 1.463(5) . ?
O11 C65 1.396(5) . ?
O11 C68 1.360(5) . ?
C65 C66 1.467(7) . ?
C66 C67 1.492(8) . ?
C67 C68 1.458(7) . ?
C1 C2 1.365(7) . ?
C1 C6 1.400(7) . ?
C2 C3 1.402(6) . ?
C3 C4 1.385(6) . ?
C3 C34 1.468(7) 2_786 ?
C4 C5 1.392(7) . ?
C5 C6 1.377(6) . ?
C6 C7 1.474(7) . ?
C7 C8 1.357(7) . ?
C7 C12 1.379(7) . ?
C8 C9 1.387(8) . ?
C9 C10 1.370(7) . ?
C10 C11 1.351(7) . ?
C10 C13 1.476(8) . ?
C11 C12 1.368(8) . ?
C13 C14 1.397(7) . ?
C13 C18 1.376(7) . ?
C14 C15 1.376(8) . ?
C15 C16 1.376(7) . ?
C16 C17 1.331(7) . ?
C16 C19 1.499(8) . ?
C17 C18 1.409(8) . ?
C19 C20 1.369(7) . ?
C19 C24 1.367(7) . ?
C20 C21 1.384(8) . ?
C21 C22 1.394(7) . ?
C22 C23 1.378(7) . ?
C22 C25 1.473(7) . ?
C23 C24 1.388(8) . ?
C25 C26 1.399(6) . ?
C25 C30 1.373(6) . ?
C26 C27 1.368(7) . ?
C27 C28 1.389(6) . ?
C28 C29 1.374(6) . ?
C28 C31 1.455(7) . ?
C29 C30 1.384(7) . ?
C31 C32 1.378(6) . ?
C31 C36 1.413(6) . ?
C32 C33 1.404(7) . ?
C33 C34 1.369(6) . ?
C34 C35 1.387(6) . ?
C35 C36 1.367(7) . ?

loop_
_smtbx_masks_void_nr
_smtbx_masks_void_average_x
_smtbx_masks_void_average_y
_smtbx_masks_void_average_z
_smtbx_masks_void_volume
_smtbx_masks_void_count_electrons
_smtbx_masks_void_content
1 -0.493 -0.155 0.000 642.2 201.4 5(C4H8O)
